data_7064404
loop_
_publ_author_name
'Kumar, Parveen'
'Mishra, Anurag'
'Kumar, Gourav'
'., Baldev'
'Bhatia, Prisha'
'Jayadev, Sri krishna Magani'
'Nemiwal, Meena'

_publ_section_title
;
 Sustainably Driven ZnO Nanocatalytic Paradigm for Assembling Novel
 Bis-Heteroaryl Indole Frameworks: Robust Cytotoxic Profiling against
 HCT116 and MCF-7 Cells
;
_journal_name_full 'New Journal of Chemistry'
_journal_paper_doi 10.1039/D6NJ00348F
_journal_year 2026
_chemical_formula_moiety 'C16 H11 N3 S'
_chemical_formula_sum 'C16 H11 N3 O0 S'
_chemical_formula_weight 277.34
_space_group_crystal_system monoclinic
_space_group_IT_number 9
_space_group_name_Hall 'C -2yc'
_space_group_name_H-M_alt 'C 1 c 1'
_atom_sites_solution_hydrogens mixed
_atom_sites_solution_primary 'Intrinsic Phasing'
_audit_creation_method
;FinalCif 2024.9-0 by Daniel Kratzert, Freiburg 2025, 
https://dkratzert.de/finalcif.html
;
_audit_update_record
;
2025-09-11 deposited with the CCDC.	2026-05-04 downloaded from the CCDC.
;
_cell_angle_alpha 90
_cell_angle_beta 126.0620(10)
_cell_angle_gamma 90
_cell_formula_units_Z 4
_cell_length_a 14.3690(4)
_cell_length_b 9.8569(3)
_cell_length_c 11.8471(6)
_cell_measurement_reflns_used 9887
_cell_measurement_temperature 109.84999999999997
_cell_measurement_theta_max 28.2871
_cell_measurement_theta_min 2.7102
_cell_measurement_wavelength 0.71073
_cell_volume 1356.42(9)
_computing_cell_refinement 'SAINT V8.41 (Bruker AXS LLC)'
_computing_data_collection 'Bruker Instrument Service v8.5.1.2.Release'
_computing_data_reduction 'SAINT V8.41 (Bruker AXS LLC)'
_computing_molecular_graphics 'shelXle (C.B. Huebschle, rev 1503)'
_computing_structure_refinement 'SHELXL-2019/2 (Sheldrick, 2019)'
_computing_structure_solution 'SHELXT 2018/2 (Sheldrick, 2018)'
_diffrn_ambient_environment N~2~
_diffrn_ambient_temperature 110(2)
_diffrn_detector CPAD
_diffrn_detector_area_resol_mean 7.391
_diffrn_detector_type 'Bruker PHOTON III'
_diffrn_measured_fraction_theta_full 1.000
_diffrn_measured_fraction_theta_max 1.000
_diffrn_measurement_details
;<Phi   scan: start= 360.0; len= 180.0; end= 540.0 at [Counterclockwise Eulerian 
angles: dx= 40.00 mm theta=   0.000 deg omega=   0.000 deg chi=  54.740 deg] 
measure for 1.0 seconds; frame angle 1.00 degrees, wavelength=0.71073>
<Phi   scan: start= 180.0; len= 180.0; end= 360.0 at [Counterclockwise Eulerian 
angles: dx= 40.00 mm theta=   0.000 deg omega=   0.000 deg chi=  54.740 deg] 
measure for 1.0 seconds; frame angle 1.00 degrees, wavelength=0.71073>
<Phi   scan: start= 207.7; len= 224.5; end= 432.2 at [Counterclockwise Eulerian 
angles: dx= 40.00 mm theta=   3.195 deg omega=   4.431 deg chi= -44.500 deg] 
measure for 6.0 seconds; frame angle 0.50 degrees, wavelength=0.71073>
<Phi   scan: start= 284.0; len= 240.0; end= 524.0 at [Counterclockwise Eulerian 
angles: dx= 40.00 mm theta=   3.195 deg omega= 270.322 deg chi=  24.000 deg] 
measure for 6.0 seconds; frame angle 0.50 degrees, wavelength=0.71073>
<Omega scan: start=   5.5; len= 105.5; end= 111.0 at [Counterclockwise Eulerian 
angles: dx= 40.00 mm theta=   3.195 deg phi= 360.000 deg chi= -44.500 deg] 
measure for 6.0 seconds; frame angle 0.50 degrees, wavelength=0.71073>
<Phi   scan: start= 360.0; len= 180.0; end= 540.0 at [Counterclockwise Eulerian 
angles: dx= 50.00 mm theta=   0.000 deg omega=   0.000 deg chi=  54.740 deg] 
measure for 1.0 seconds; frame angle 1.00 degrees, wavelength=0.71073>
;
_diffrn_measurement_device 'FIXED CHI diffractometer'
_diffrn_measurement_device_type 'Bruker D8 VENTURE'
_diffrn_measurement_method '\w and \f scans'
_diffrn_radiation_monochromator 'multilayer mirror'
_diffrn_radiation_probe x-ray
_diffrn_radiation_type 'Mo K\a'
_diffrn_radiation_wavelength 0.71073
_diffrn_reflns_av_R_equivalents 0.0434
_diffrn_reflns_av_unetI/netI 0.0302
_diffrn_reflns_Laue_measured_fraction_full 1.000
_diffrn_reflns_Laue_measured_fraction_max 1.000
_diffrn_reflns_limit_h_max 19
_diffrn_reflns_limit_h_min -19
_diffrn_reflns_limit_k_max 13
_diffrn_reflns_limit_k_min -13
_diffrn_reflns_limit_l_max 15
_diffrn_reflns_limit_l_min -15
_diffrn_reflns_number 20727
_diffrn_reflns_point_group_measured_fraction_full 0.989
_diffrn_reflns_point_group_measured_fraction_max 0.991
_diffrn_reflns_reduction_process narrow-frame
_diffrn_reflns_theta_full 25.242
_diffrn_reflns_theta_max 28.287
_diffrn_reflns_theta_min 2.71
_diffrn_source 'microfocus sealed tube'
_diffrn_source_current 1.4
_diffrn_source_target Mo
_diffrn_source_type 'INCOATEC I\mS 3.0'
_diffrn_source_voltage 50
_exptl_absorpt_coefficient_mu 0.231
_exptl_absorpt_correction_T_max 0.96
_exptl_absorpt_correction_T_min 0.941
_exptl_absorpt_correction_type multi-scan
_exptl_absorpt_process_details
;Krause, L., Herbst-Irmer, R., Sheldrick, G. M., Stalke, D. (2015).
"Comparison of silver and molybdenum microfocus X-ray sources for single-crystal
 structure determination"
J. Appl. Cryst. 48, 3-10.
doi:10.1107/S1600576714022985
;
_exptl_crystal_colour 'clear light brown'
_exptl_crystal_density_diffrn 1.358
_exptl_crystal_description block
_exptl_crystal_F_000 576
_exptl_crystal_size_max 0.269
_exptl_crystal_size_mid 0.186
_exptl_crystal_size_min 0.179
_refine_diff_density_max 0.500
_refine_diff_density_min -0.275
_refine_diff_density_rms 0.053
_refine_ls_abs_structure_details
;
 Flack x determined using 1611 quotients [(I+)-(I-)]/[(I+)+(I-)]
 (Parsons, Flack and Wagner, Acta Cryst. B69 (2013) 249-259).
;
_refine_ls_abs_structure_Flack 0.018(13)
_refine_ls_extinction_method none
_refine_ls_goodness_of_fit_ref 1.081
_refine_ls_hydrogen_treatment mixed
_refine_ls_matrix_type full
_refine_ls_number_parameters 190
_refine_ls_number_reflns 3355
_refine_ls_number_restraints 12
_refine_ls_restrained_S_all 1.108
_refine_ls_R_factor_all 0.0307
_refine_ls_R_factor_gt 0.0304
_refine_ls_shift/su_max 0.000
_refine_ls_shift/su_mean 0.000
_refine_ls_structure_factor_coef Fsqd
_refine_ls_weighting_details 'w=1/[\s^2^(Fo^2^)+(0.0542P)^2^+0.6147P] where P=(Fo^2^+2Fc^2^)/3'
_refine_ls_weighting_scheme calc
_refine_ls_wR_factor_gt 0.0846
_refine_ls_wR_factor_ref 0.0848
_reflns_Friedel_coverage 0.979
_reflns_Friedel_fraction_full 0.978
_reflns_Friedel_fraction_max 0.983
_reflns_number_gt 3322
_reflns_number_total 3355
_reflns_threshold_expression 'I > 2\s(I)'
_cod_data_source_file d6nj00348f2.cif
_cod_data_source_block pk01_a
_cod_depositor_comments
;
The following automatic conversions were performed:

data item '_exptl_absorpt_correction_type' value 'Multi-Scan' was
changed to 'multi-scan' in accordance with the
/home/data/users/saulius/crontab/automatic-downloads/rss-feeds/RSC/lib/dictionaries/cif_core.dic
dictionary named 'cif_core.dic' version 2.4.2 last updated on
2011-04-26.

Automatic conversion script
Id: cif_fix_values 8170 2020-07-09 18:12:32Z antanas 
;
_cod_original_sg_symbol_H-M 'C c'
_cod_database_code 7064404
_shelx_shelxl_version_number 2019/3
_shelx_space_group_comment
;
The symmetry employed for this shelxl refinement is uniquely defined
by the following loop, which should always be used as a source of
symmetry information in preference to the above space-group names.
They are only intended as comments.
;
_exptl_bruker_absorpt_correction_t_ratio 0.9456
_shelx_estimated_absorpt_t_min 0.941
_shelx_estimated_absorpt_t_max 0.960
_bruker_diffrn_measurement_temperature_device 'Oxford Cryostream 1000'
_diffrn_measurement_bruker_total_exposure_time 7380.0
_diffrn_reflns_bruker_av_norm_i 8548.741
_diffrn_reflns_bruker_number_gt 22691
_computing_bruker_data_scaling 'SADABS-2016/2 - Bruker AXS area detector scaling and absorption correction'
_geom_details
; All esds (except the esd in the dihedral angle between two l.s. planes)
 are estimated using the full covariance matrix.  The cell esds are taken
 into account individually in the estimation of esds in distances, angles
 and torsion angles; correlations between esds in cell parameters are only
 used when they are defined by crystal symmetry.  An approximate (isotropic)
 treatment of cell esds is used for estimating esds involving l.s. planes.
;

loop_
_space_group_symop_operation_xyz
'x, y, z'
'x, -y, z+1/2'
'x+1/2, y+1/2, z'
'x+1/2, -y+1/2, z+1/2'

loop_
_atom_site_label
_atom_site_type_symbol
_atom_site_fract_x
_atom_site_fract_y
_atom_site_fract_z
_atom_site_U_iso_or_equiv
_atom_site_adp_type
_atom_site_occupancy
_atom_site_site_symmetry_order
_atom_site_calc_flag
_atom_site_refinement_flags_posn
_atom_site_refinement_flags_adp
_atom_site_refinement_flags_occupancy
_atom_site_disorder_assembly
_atom_site_disorder_group
C1 C 0.46117(16) 0.18307(19) 0.6234(2) 0.0133(3) Uani 1 1 d . . . . .
C2 C 0.52454(18) 0.2224(2) 0.7646(2) 0.0175(4) Uani 1 1 d . . . . .
H2 H 0.537735 0.315579 0.790017 0.021 Uiso 1 1 calc R U . . .
C3 C 0.56720(19) 0.1221(2) 0.8655(2) 0.0202(4) Uani 1 1 d . . . . .
H3 H 0.609486 0.146964 0.961166 0.024 Uiso 1 1 calc R U . . .
C4 C 0.54877(19) -0.0165(2) 0.8284(2) 0.0211(4) Uani 1 1 d . . . . .
H4 H 0.578680 -0.083039 0.899809 0.025 Uiso 1 1 calc R U . . .
C5 C 0.48848(19) -0.0579(2) 0.6911(2) 0.0181(4) Uani 1 1 d . . . . .
H1 H 0.470(3) -0.145(4) 0.659(3) 0.027 Uiso 1 1 d . U . . .
C6 C 0.44494(17) 0.0432(2) 0.5895(2) 0.0149(4) Uani 1 1 d . . . . .
C7 C 0.35208(18) 0.1615(2) 0.3893(2) 0.0168(4) Uani 1 1 d . . . . .
H7 H 0.306727 0.181012 0.292212 0.020 Uiso 1 1 calc R U . . .
C8 C 0.40138(16) 0.25662(19) 0.49413(19) 0.0130(3) Uani 1 1 d . . . . .
C9 C 0.40734(17) 0.40818(18) 0.4873(2) 0.0128(4) Uani 1 1 d . . . . .
H1A H 0.406(3) 0.449(3) 0.564(3) 0.019 Uiso 1 1 d . U . . .
C10 C 0.51923(17) 0.45089(19) 0.5129(2) 0.0134(3) Uani 1 1 d . U . . .
C11 C 0.57283(17) 0.3866(2) 0.4560(2) 0.0183(4) Uani 1 1 d . U . . .
H11 H 0.543985 0.309978 0.395840 0.022 Uiso 1 1 calc R U . . .
C12 C 0.67776(18) 0.4581(2) 0.5057(2) 0.0215(4) Uani 1 1 d . U . . .
H12 H 0.727006 0.432875 0.480333 0.026 Uiso 1 1 calc R U . . .
C13 C 0.70093(18) 0.5643(2) 0.5914(2) 0.0198(4) Uani 1 1 d . U . . .
H13 H 0.767026 0.620470 0.631654 0.024 Uiso 1 1 calc R U . . .
C14 C 0.30107(17) 0.4684(2) 0.3479(2) 0.0168(4) Uani 1 1 d . . . . .
H14 H 0.229185 0.433932 0.333087 0.020 Uiso 1 1 calc R U . . .
C15 C 0.30207(19) 0.6177(2) 0.3555(2) 0.0200(4) Uani 1 1 d . . . . .
C16 C 0.29931(19) 0.4309(2) 0.2263(2) 0.0201(4) Uani 1 1 d . . . . .
N1 N 0.37852(16) 0.03369(18) 0.44671(19) 0.0171(3) Uani 1 1 d . . . . .
H5 H 0.355(3) -0.031(4) 0.405(3) 0.026 Uiso 1 1 d . U . . .
N2 N 0.30662(18) 0.7339(2) 0.3634(2) 0.0258(4) Uani 1 1 d . . . . .
N3 N 0.3001(2) 0.4025(2) 0.1327(2) 0.0300(5) Uani 1 1 d . . . . .
S1 S 0.59763(4) 0.58539(5) 0.61856(5) 0.02125(14) Uani 1 1 d . U . . .

loop_
_atom_site_aniso_label
_atom_site_aniso_U_11
_atom_site_aniso_U_22
_atom_site_aniso_U_33
_atom_site_aniso_U_23
_atom_site_aniso_U_13
_atom_site_aniso_U_12
C1 0.0131(8) 0.0109(8) 0.0174(8) 0.0014(7) 0.0098(7) -0.0003(6)
C2 0.0192(9) 0.0136(9) 0.0190(9) -0.0005(8) 0.0109(8) -0.0009(7)
C3 0.0217(10) 0.0178(9) 0.0175(9) 0.0011(8) 0.0096(8) -0.0006(8)
C4 0.0195(9) 0.0175(10) 0.0228(10) 0.0063(8) 0.0104(8) 0.0005(8)
C5 0.0181(9) 0.0116(8) 0.0245(10) 0.0022(8) 0.0124(8) -0.0007(7)
C6 0.0156(9) 0.0114(8) 0.0201(9) -0.0007(7) 0.0118(8) -0.0007(7)
C7 0.0221(9) 0.0113(8) 0.0178(9) -0.0001(7) 0.0121(8) -0.0020(7)
C8 0.0156(8) 0.0096(8) 0.0158(9) 0.0013(7) 0.0104(7) 0.0001(7)
C9 0.0153(9) 0.0093(8) 0.0152(8) 0.0016(6) 0.0097(8) 0.0007(6)
C10 0.0149(8) 0.0100(7) 0.0145(8) 0.0005(6) 0.0082(7) -0.0014(6)
C11 0.0090(8) 0.0199(9) 0.0227(9) 0.0032(7) 0.0076(7) -0.0023(7)
C12 0.0148(9) 0.0262(11) 0.0230(10) -0.0006(8) 0.0108(8) -0.0008(7)
C13 0.0152(9) 0.0205(9) 0.0203(10) 0.0019(7) 0.0086(8) -0.0042(7)
C14 0.0146(9) 0.0125(9) 0.0226(9) 0.0023(7) 0.0106(8) 0.0011(7)
C15 0.0184(10) 0.0164(10) 0.0219(9) 0.0050(8) 0.0101(8) 0.0031(8)
C16 0.0184(9) 0.0171(9) 0.0182(9) 0.0033(8) 0.0071(8) -0.0015(8)
N1 0.0247(9) 0.0081(8) 0.0207(8) -0.0023(7) 0.0145(7) -0.0025(6)
N2 0.0267(10) 0.0178(9) 0.0291(10) 0.0057(8) 0.0143(9) 0.0044(8)
N3 0.0346(12) 0.0307(11) 0.0177(9) 0.0002(8) 0.0115(9) -0.0052(9)
S1 0.0207(2) 0.0179(2) 0.0235(2) -0.0036(2) 0.0122(2) -0.0042(2)

loop_
_atom_type_symbol
_atom_type_description
_atom_type_scat_dispersion_real
_atom_type_scat_dispersion_imag
_atom_type_scat_source
C C 0.0033 0.0016 'International Tables Vol C Tables 4.2.6.8 and 6.1.1.4'
H H 0.0000 0.0000 'International Tables Vol C Tables 4.2.6.8 and 6.1.1.4'
N N 0.0061 0.0033 'International Tables Vol C Tables 4.2.6.8 and 6.1.1.4'
O O 0.0106 0.0060 'International Tables Vol C Tables 4.2.6.8 and 6.1.1.4'
S S 0.1246 0.1234 'International Tables Vol C Tables 4.2.6.8 and 6.1.1.4'

loop_
_geom_angle_atom_site_label_1
_geom_angle_atom_site_label_2
_geom_angle_atom_site_label_3
_geom_angle
_geom_angle_site_symmetry_1
_geom_angle_site_symmetry_3
_geom_angle_publ_flag
C2 C1 C6 119.22(17) . . ?
C2 C1 C8 133.66(18) . . ?
C6 C1 C8 107.09(17) . . ?
C3 C2 C1 118.45(19) . . ?
C3 C2 H2 120.8 . . ?
C1 C2 H2 120.8 . . ?
C2 C3 C4 121.0(2) . . ?
C2 C3 H3 119.5 . . ?
C4 C3 H3 119.5 . . ?
C5 C4 C3 121.7(2) . . ?
C5 C4 H4 119.1 . . ?
C3 C4 H4 119.1 . . ?
C4 C5 C6 117.21(19) . . ?
C4 C5 H1 127(2) . . ?
C6 C5 H1 116(2) . . ?
N1 C6 C5 130.42(19) . . ?
N1 C6 C1 107.17(17) . . ?
C5 C6 C1 122.36(18) . . ?
C8 C7 N1 109.45(18) . . ?
C8 C7 H7 125.3 . . ?
N1 C7 H7 125.3 . . ?
C7 C8 C1 106.62(17) . . ?
C7 C8 C9 130.23(18) . . ?
C1 C8 C9 122.88(17) . . ?
C8 C9 C10 110.75(16) . . ?
C8 C9 C14 112.57(16) . . ?
C10 C9 C14 111.64(15) . . ?
C8 C9 H1A 108.7(18) . . ?
C10 C9 H1A 107.1(18) . . ?
C14 C9 H1A 105.8(17) . . ?
C11 C10 C9 125.80(18) . . ?
C11 C10 S1 112.40(15) . . ?
C9 C10 S1 121.80(14) . . ?
C10 C11 C12 108.3(2) . . ?
C10 C11 H11 125.8 . . ?
C12 C11 H11 125.8 . . ?
C13 C12 C11 114.9(2) . . ?
C13 C12 H12 122.6 . . ?
C11 C12 H12 122.6 . . ?
C12 C13 S1 112.20(16) . . ?
C12 C13 H13 123.9 . . ?
S1 C13 H13 123.9 . . ?
C16 C14 C15 107.73(18) . . ?
C16 C14 C9 112.44(17) . . ?
C15 C14 C9 110.26(17) . . ?
C16 C14 H14 108.8 . . ?
C15 C14 H14 108.8 . . ?
C9 C14 H14 108.8 . . ?
N2 C15 C14 177.8(2) . . ?
N3 C16 C14 178.7(3) . . ?
C6 N1 C7 109.67(17) . . ?
C6 N1 H5 126(2) . . ?
C7 N1 H5 124(2) . . ?
C13 S1 C10 92.22(10) . . ?

loop_
_geom_bond_atom_site_label_1
_geom_bond_atom_site_label_2
_geom_bond_distance
_geom_bond_site_symmetry_2
_geom_bond_publ_flag
C1 C2 1.409(3) . ?
C1 C6 1.416(3) . ?
C1 C8 1.435(3) . ?
C2 C3 1.386(3) . ?
C2 H2 0.9500 . ?
C3 C4 1.412(3) . ?
C3 H3 0.9500 . ?
C4 C5 1.379(3) . ?
C4 H4 0.9500 . ?
C5 C6 1.396(3) . ?
C5 H1 0.91(3) . ?
C6 N1 1.371(3) . ?
C7 C8 1.374(3) . ?
C7 N1 1.375(3) . ?
C7 H7 0.9500 . ?
C8 C9 1.501(2) . ?
C9 C10 1.510(3) . ?
C9 C14 1.563(3) . ?
C9 H1A 1.01(3) . ?
C10 C11 1.435(3) . ?
C10 S1 1.713(2) . ?
C11 C12 1.439(3) . ?
C11 H11 0.9500 . ?
C12 C13 1.357(3) . ?
C12 H12 0.9500 . ?
C13 S1 1.707(2) . ?
C13 H13 0.9500 . ?
C14 C16 1.473(3) . ?
C14 C15 1.473(3) . ?
C14 H14 1.0000 . ?
C15 N2 1.148(3) . ?
C16 N3 1.149(4) . ?
N1 H5 0.76(4) . ?

loop_
_geom_torsion_atom_site_label_1
_geom_torsion_atom_site_label_2
_geom_torsion_atom_site_label_3
_geom_torsion_atom_site_label_4
_geom_torsion
_geom_torsion_site_symmetry_1
_geom_torsion_site_symmetry_2
_geom_torsion_site_symmetry_3
_geom_torsion_site_symmetry_4
_geom_torsion_publ_flag
C6 C1 C2 C3 -1.1(3) . . . . ?
C8 C1 C2 C3 176.8(2) . . . . ?
C1 C2 C3 C4 0.6(3) . . . . ?
C2 C3 C4 C5 0.3(3) . . . . ?
C3 C4 C5 C6 -0.7(3) . . . . ?
C4 C5 C6 N1 -176.9(2) . . . . ?
C4 C5 C6 C1 0.2(3) . . . . ?
C2 C1 C6 N1 178.40(17) . . . . ?
C8 C1 C6 N1 0.0(2) . . . . ?
C2 C1 C6 C5 0.7(3) . . . . ?
C8 C1 C6 C5 -177.69(18) . . . . ?
N1 C7 C8 C1 -0.3(2) . . . . ?
N1 C7 C8 C9 173.75(19) . . . . ?
C2 C1 C8 C7 -177.9(2) . . . . ?
C6 C1 C8 C7 0.2(2) . . . . ?
C2 C1 C8 C9 7.5(3) . . . . ?
C6 C1 C8 C9 -174.37(17) . . . . ?
C7 C8 C9 C10 -95.2(3) . . . . ?
C1 C8 C9 C10 78.0(2) . . . . ?
C7 C8 C9 C14 30.6(3) . . . . ?
C1 C8 C9 C14 -156.25(18) . . . . ?
C8 C9 C10 C11 42.7(3) . . . . ?
C14 C9 C10 C11 -83.6(2) . . . . ?
C8 C9 C10 S1 -136.65(15) . . . . ?
C14 C9 C10 S1 97.06(19) . . . . ?
C9 C10 C11 C12 180.00(18) . . . . ?
S1 C10 C11 C12 -0.6(2) . . . . ?
C10 C11 C12 C13 0.3(3) . . . . ?
C11 C12 C13 S1 0.1(3) . . . . ?
C8 C9 C14 C16 -68.5(2) . . . . ?
C10 C9 C14 C16 56.7(2) . . . . ?
C8 C9 C14 C15 171.21(17) . . . . ?
C10 C9 C14 C15 -63.5(2) . . . . ?
C5 C6 N1 C7 177.3(2) . . . . ?
C1 C6 N1 C7 -0.1(2) . . . . ?
C8 C7 N1 C6 0.2(2) . . . . ?
C12 C13 S1 C10 -0.42(17) . . . . ?
C11 C10 S1 C13 0.61(16) . . . . ?
C9 C10 S1 C13 -179.99(16) . . . . ?

loop_
_bruker_diffrn_runs_axis
_bruker_diffrn_runs_distance
_bruker_diffrn_runs_theta
_bruker_diffrn_runs_omega
_bruker_diffrn_runs_phi
_bruker_diffrn_runs_chi
_bruker_diffrn_runs_width
_bruker_diffrn_runs_images
_bruker_diffrn_runs_time
_bruker_diffrn_runs_wavelength
_bruker_diffrn_runs_voltage
_bruker_diffrn_runs_current
_bruker_diffrn_runs_temperature
Phi 40.0 0.0 0.0 0.0 54.74 1.0 180 1.0 0.71073 50.0 1.4 109.94999999999999
Phi 40.0 0.0 0.0 180.0 54.74 1.0 180 1.0 0.71073 50.0 1.4 109.94999999999999
Phi 40.0 3.195 4.431 -152.283 -44.5 0.5 449 6.0 0.71073 50.0 1.4 109.94999999999999
Phi 40.0 3.195 -89.678 -76.0 24.0 0.5 480 6.0 0.71073 50.0 1.4 109.94999999999999
Omega 40.0 3.195 5.463 0.0 -44.5 0.5 211 6.0 0.71073 50.0 1.4 109.94999999999999
